data_1550335
loop_
_publ_author_name
'Rui-Biao Lin'
'Libo Li'
'Hao-Long Zhou'
'Hui Wu'
'Chaohui He'
'Shun Li'
'Rajamani Krishna'
'Jinping Li'
'Wei Zhou'
'Banglin Chen'

_publ_section_title
;
 Molecular sieving of ethylene from ethane using a rigid metal-organic
 framework
;
_journal_name_full 'Nature Materials'
_journal_page_first 1128
_journal_page_last 1133
_journal_paper_doi 10.1038/s41563-018-0206-2
_journal_volume 17
_journal_year 2018
_chemical_formula_moiety 'C4 Ca O4, (O), O'
_chemical_formula_sum 'C4 Ca O6'
_chemical_formula_weight 184.12
_space_group_crystal_system tetragonal
_space_group_IT_number 122
_space_group_name_Hall 'I -4 2bw'
_space_group_name_H-M_alt 'I -4 2 d'
_symmetry_space_group_name_Hall 'I -4 2bw'
_symmetry_space_group_name_H-M 'I -4 2 d'
_atom_sites_solution_hydrogens .
_cell_angle_alpha 90
_cell_angle_beta 90
_cell_angle_gamma 90
_cell_formula_units_Z 8
_cell_length_a 13.575(2)
_cell_length_b 13.575(2)
_cell_length_c 7.687(2)
_cell_measurement_reflns_used 4890
_cell_measurement_temperature 200(2)
_cell_measurement_theta_max 66.567
_cell_measurement_theta_min 4.606
_cell_volume 1416.6(5)
_computing_molecular_graphics 'Olex2 (Dolomanov et al., 2009)'
_computing_publication_material 'Olex2 (Dolomanov et al., 2009)'
_computing_structure_refinement 'XL (Sheldrick, 2008)'
_diffrn_ambient_temperature 200(2)
_diffrn_measured_fraction_theta_full 0.997
_diffrn_measured_fraction_theta_max 0.995
_diffrn_measurement_device_type Burker
_diffrn_radiation_type CuK\a
_diffrn_radiation_wavelength 1.54178
_diffrn_reflns_av_R_equivalents 0.0405
_diffrn_reflns_av_unetI/netI 0.0288
_diffrn_reflns_Laue_measured_fraction_full 0.997
_diffrn_reflns_Laue_measured_fraction_max 0.995
_diffrn_reflns_limit_h_max 16
_diffrn_reflns_limit_h_min -13
_diffrn_reflns_limit_k_max 16
_diffrn_reflns_limit_k_min -14
_diffrn_reflns_limit_l_max 9
_diffrn_reflns_limit_l_min -9
_diffrn_reflns_number 4890
_diffrn_reflns_point_group_measured_fraction_full 1.000
_diffrn_reflns_point_group_measured_fraction_max 0.997
_diffrn_reflns_theta_full 66.570
_diffrn_reflns_theta_max 66.570
_diffrn_reflns_theta_min 6.618
_exptl_absorpt_coefficient_mu 7.615
_exptl_absorpt_correction_T_max 66.567
_exptl_absorpt_correction_T_min 4.606
_exptl_absorpt_correction_type multi-scan
_exptl_crystal_colour colourless
_exptl_crystal_colour_primary colourless
_exptl_crystal_density_diffrn 1.727
_exptl_crystal_description prism
_exptl_crystal_F_000 736
_exptl_crystal_size_max 0.15
_exptl_crystal_size_mid 0.1
_exptl_crystal_size_min 0.1
_refine_diff_density_max 1.150
_refine_diff_density_min -0.380
_refine_diff_density_rms 0.150
_refine_ls_abs_structure_details
;
 Refined as an inversion twin.
;
_refine_ls_abs_structure_Flack 0.15(7)
_refine_ls_extinction_coef 0.0036(15)
_refine_ls_extinction_expression Fc^*^=kFc[1+0.001xFc^2^\l^3^/sin(2\q)]^-1/4^
_refine_ls_extinction_method 'SHELXL-2014/7 (Sheldrick 2014'
_refine_ls_goodness_of_fit_ref 1.225
_refine_ls_hydrogen_treatment undef
_refine_ls_matrix_type full
_refine_ls_number_parameters 63
_refine_ls_number_reflns 623
_refine_ls_number_restraints 18
_refine_ls_restrained_S_all 1.211
_refine_ls_R_factor_all 0.0632
_refine_ls_R_factor_gt 0.0632
_refine_ls_shift/su_max 0.000
_refine_ls_shift/su_mean 0.000
_refine_ls_structure_factor_coef Fsqd
_refine_ls_weighting_details 'w=1/[\s^2^(Fo^2^)+(0.0816P)^2^+16.3881P] where P=(Fo^2^+2Fc^2^)/3'
_refine_ls_weighting_scheme calc
_refine_ls_wR_factor_gt 0.1734
_refine_ls_wR_factor_ref 0.1734
_reflns_Friedel_coverage 0.707
_reflns_Friedel_fraction_full 1.004
_reflns_Friedel_fraction_max 1.000
_reflns_number_gt 622
_reflns_number_total 623
_reflns_threshold_expression 'I > 2\s(I)'
_cod_data_source_file File-4.cif
_cod_data_source_block CaC4O4_H2O
_cod_original_cell_volume 1416.6(6)
_cod_database_code 1550335
_shelx_space_group_comment
;
The symmetry employed for this shelxl refinement is uniquely defined
by the following loop, which should always be used as a source of
symmetry information in preference to the above space-group names.
They are only intended as comments.
;
_olex2_refinement_description
;
1. Twinned data refinement
 Scales: 0.85(7)
 0.15(7)
2. Rigid bond restraints
 O3B, O3B, O3A
 with sigma for 1-2 distances of 0.01 and sigma for 1-3 distances of 0.01
3. Uiso/Uaniso restraints and constraints
O3B \\sim O3A \\sim O3B: within 1.7A with sigma of 0.04 and sigma for terminal
atoms of 0.08
Uanis(O3B) \\sim Ueq, Uanis(O3A) \\sim Ueq, Uanis(O3B) \\sim Ueq: with sigma of
0.001 and sigma for terminal atoms of 0.002
4. Rigid body (RIGU) restrains
 O3B, O3A, O3B
 with sigma for 1-2 distances of 0.004 and sigma for 1-3 distances of 0.004
5. Others
 Fixed Sof: O3A(0.16667) O3B(0.33333)
;
_olex2_submission_special_instructions 'No special instructions were received'

loop_
_space_group_symop_operation_xyz
'x, y, z'
'y, -x, -z'
'-x, -y, z'
'-y, x, -z'
'x, -y+1/2, -z+1/4'
'-y+1/2, -x, z+3/4'
'-x, y+1/2, -z+1/4'
'y+1/2, x, z+3/4'
'x+1/2, y+1/2, z+1/2'
'y+1/2, -x+1/2, -z+1/2'
'-x+1/2, -y+1/2, z+1/2'
'-y+1/2, x+1/2, -z+1/2'
'x+1/2, -y+1, -z+3/4'
'-y+1, -x+1/2, z+5/4'
'-x+1/2, y+1, -z+3/4'
'y+1, x+1/2, z+5/4'

loop_
_atom_site_label
_atom_site_type_symbol
_atom_site_fract_x
_atom_site_fract_y
_atom_site_fract_z
_atom_site_U_iso_or_equiv
_atom_site_adp_type
_atom_site_occupancy
_atom_site_site_symmetry_order
_atom_site_calc_flag
_atom_site_refinement_flags_posn
_atom_site_refinement_flags_adp
_atom_site_refinement_flags_occupancy
_atom_site_disorder_assembly
_atom_site_disorder_group
Ca1 Ca 0.30958(16) 0.2500 0.1250 0.0138(9) Uani 1 2 d S T P . .
O2 O 0.2684(6) -0.1546(4) 0.0740(8) 0.0205(19) Uani 1 1 d . . . . .
O1 O 0.2705(10) 0.0853(5) 0.0863(9) 0.052(3) Uani 1 1 d . . . . .
C2 C 0.2582(9) -0.0867(6) -0.0330(12) 0.017(2) Uani 1 1 d . . . . .
C1 C 0.2598(10) 0.0221(6) -0.0299(12) 0.025(2) Uani 1 1 d . . . . .
O4 O 0.5000 0.0000 0.563(4) 0.172(15) Uani 1 2 d S T P . .
O3A O 0.477(3) 0.2500 0.1250 0.042(8) Uani 0.3333 2 d S TU P A 1
O3B O 0.4709(19) 0.1602(19) 0.112(4) 0.045(6) Uani 0.3333 1 d . U . A 2

loop_
_atom_site_aniso_label
_atom_site_aniso_U_11
_atom_site_aniso_U_22
_atom_site_aniso_U_33
_atom_site_aniso_U_23
_atom_site_aniso_U_13
_atom_site_aniso_U_12
Ca1 0.0193(15) 0.0118(14) 0.0101(12) -0.0025(11) 0.000 0.000
O2 0.037(5) 0.012(3) 0.012(3) 0.000(2) 0.002(3) 0.004(3)
O1 0.127(10) 0.012(3) 0.016(4) -0.007(3) 0.013(5) -0.019(4)
C2 0.026(5) 0.009(4) 0.016(4) 0.000(4) -0.002(4) -0.003(4)
C1 0.053(7) 0.008(4) 0.014(5) -0.003(4) 0.010(5) -0.002(5)
O4 0.28(4) 0.086(18) 0.15(3) 0.000 0.000 -0.06(2)
O3A 0.041(8) 0.043(8) 0.041(8) 0.001(3) 0.000 0.000
O3B 0.045(6) 0.047(6) 0.045(6) 0.000(3) -0.001(3) 0.003(3)

loop_
_atom_type_symbol
_atom_type_description
_atom_type_scat_dispersion_real
_atom_type_scat_dispersion_imag
_atom_type_scat_source
C C 0.0181 0.0091 'International Tables Vol C Tables 4.2.6.8 and 6.1.1.4'
Ca Ca 0.3641 1.2855 'International Tables Vol C Tables 4.2.6.8 and 6.1.1.4'
O O 0.0492 0.0322 'International Tables Vol C Tables 4.2.6.8 and 6.1.1.4'

loop_
_geom_angle_atom_site_label_1
_geom_angle_atom_site_label_2
_geom_angle_atom_site_label_3
_geom_angle
_geom_angle_site_symmetry_1
_geom_angle_site_symmetry_3
O2 Ca1 Ca1 31.59(13) 4 11_554
O2 Ca1 Ca1 167.50(18) 10 11_554
O2 Ca1 Ca1 35.14(15) 8_554 11_554
O2 Ca1 Ca1 103.13(15) 14_454 11_554
O2 Ca1 O2 138.10(17) 8_554 14_454
O2 Ca1 O2 65.5(2) 10 14_454
O2 Ca1 O2 156.4(3) 10 8_554
O2 Ca1 O2 65.5(2) 8_554 4
O2 Ca1 O2 72.8(3) 4 14_454
O2 Ca1 O2 138.10(17) 10 4
O2 Ca1 C2 23.1(2) 4 4
O2 Ca1 C2 115.1(2) 10 4
O2 Ca1 C2 49.7(2) 4 14_454
O2 Ca1 C2 88.5(2) 8_554 4
O2 Ca1 C2 115.1(2) 8_554 14_454
O2 Ca1 C2 88.5(2) 10 14_454
O2 Ca1 C2 49.7(2) 14_454 4
O2 Ca1 C2 23.1(2) 14_454 14_454
O2 Ca1 O3B 80.5(7) 10 5
O2 Ca1 O3B 80.5(7) 8_554 .
O2 Ca1 O3B 78.9(8) 8_554 5
O2 Ca1 O3B 78.9(8) 10 .
O1 Ca1 Ca1 78.1(2) . 11_554
O1 Ca1 Ca1 91.7(2) 5 11_554
O1 Ca1 O2 78.4(3) 5 4
O1 Ca1 O2 94.0(3) . 10
O1 Ca1 O2 91.3(3) 5 10
O1 Ca1 O2 80.4(3) . 4
O1 Ca1 O2 78.4(3) . 14_454
O1 Ca1 O2 80.4(3) 5 14_454
O1 Ca1 O2 91.3(3) . 8_554
O1 Ca1 O2 94.0(3) 5 8_554
O1 Ca1 O1 153.5(7) 5 .
O1 Ca1 C2 77.4(4) . 4
O1 Ca1 C2 76.8(4) 5 4
O1 Ca1 C2 77.4(4) 5 14_454
O1 Ca1 C2 76.8(4) . 14_454
O1 Ca1 O3B 74.1(7) 5 5
O1 Ca1 O3B 74.1(7) . .
O1 Ca1 O3B 132.4(7) 5 .
O1 Ca1 O3B 132.4(7) . 5
C2 Ca1 Ca1 54.04(17) 4 11_554
C2 Ca1 Ca1 80.34(18) 14_454 11_554
C2 Ca1 C2 26.6(3) 4 14_454
O3A Ca1 Ca1 112.83(6) . 11_554
O3A Ca1 O2 143.62(13) . 4
O3A Ca1 O2 78.21(16) . 10
O3A Ca1 O2 143.62(13) . 14_454
O3A Ca1 O2 78.21(16) . 8_554
O3A Ca1 O1 103.2(3) . .
O3A Ca1 O1 103.2(3) . 5
O3A Ca1 C2 166.68(17) . 14_454
O3A Ca1 C2 166.68(17) . 4
O3B Ca1 Ca1 107.7(7) . 11_554
O3B Ca1 Ca1 112.0(7) 5 11_554
O3B Ca1 O2 136.6(7) 5 14_454
O3B Ca1 O2 132.8(7) 5 4
O3B Ca1 O2 136.6(7) . 4
O3B Ca1 O2 132.8(7) . 14_454
O3B Ca1 C2 147.3(7) . 14_454
O3B Ca1 C2 149.1(6) . 4
O3B Ca1 C2 149.1(6) 5 14_454
O3B Ca1 C2 147.3(7) 5 4
O3B Ca1 O3B 58.3(12) 5 .
Ca1 O2 Ca1 113.3(2) 12_545 2
C2 O2 Ca1 101.5(5) . 2
C2 O2 Ca1 141.6(6) . 12_545
C1 O1 Ca1 141.5(6) . .
O2 C2 Ca1 55.5(4) . 2
O2 C2 C2 132.1(5) . 15_544
O2 C2 C1 136.8(9) . .
C2 C2 Ca1 76.69(17) 15_544 2
C2 C2 C1 91.1(5) 15_544 .
C1 C2 Ca1 167.7(6) . 2
O1 C1 C2 134.5(9) . .
O1 C1 C1 136.5(5) . 15_544
C2 C1 C1 88.9(5) . 15_544

loop_
_geom_bond_atom_site_label_1
_geom_bond_atom_site_label_2
_geom_bond_distance
_geom_bond_site_symmetry_2
Ca1 Ca1 4.170(2) 11_554
Ca1 O2 2.613(7) 4
Ca1 O2 2.613(7) 14_454
Ca1 O2 2.378(6) 10
Ca1 O2 2.378(6) 8_554
Ca1 O1 2.318(7) 5
Ca1 O1 2.318(7) .
Ca1 C2 3.109(8) 14_454
Ca1 C2 3.109(8) 4
Ca1 O3A 2.27(4) .
Ca1 O3B 2.51(3) 5
Ca1 O3B 2.51(3) .
O2 Ca1 2.613(7) 2
O2 Ca1 2.378(6) 12_545
O2 C2 1.243(11) .
O1 C1 1.247(12) .
C2 Ca1 3.109(8) 2
C2 C2 1.432(18) 15_544
C2 C1 1.477(11) .
C1 C1 1.487(19) 15_544

loop_
_geom_torsion_atom_site_label_1
_geom_torsion_atom_site_label_2
_geom_torsion_atom_site_label_3
_geom_torsion_atom_site_label_4
_geom_torsion
_geom_torsion_site_symmetry_1
_geom_torsion_site_symmetry_2
_geom_torsion_site_symmetry_3
_geom_torsion_site_symmetry_4
Ca1 O2 C2 Ca1 -154.9(13) 12_545 . . 2
Ca1 O2 C2 C2 -155.6(12) 12_545 . . 15_544
Ca1 O2 C2 C2 -1(2) 2 . . 15_544
Ca1 O2 C2 C1 -178.8(15) 2 . . .
Ca1 O2 C2 C1 26(3) 12_545 . . .
Ca1 O1 C1 C2 161.7(12) . . . .
Ca1 O1 C1 C1 -21(4) . . . 15_544
Ca1 C2 C1 O1 -177(3) 2 . . .
Ca1 C2 C1 C1 5(5) 2 . . 15_544
O2 C2 C1 O1 -2(3) . . . .
O2 C2 C1 C1 180.0(14) . . . 15_544
C2 C2 C1 O1 179.6(16) 15_544 . . .
C2 C2 C1 C1 1.4(16) 15_544 . . 15_544

loop_
_twin_individual_id
_twin_individual_mass_fraction_refined
1 0.85(7)
2 0.15(7)
